data_7062994
loop_
_publ_author_name
'Govdi, Anastasia I.'
'Danilkina, Natalia A.'
'Shtyrov, Andrey A.'
'Ryazantsev, Mikhail N.'
'Kim, Mia D.'
'Kryukova, Mariya A.'
'Balova, Irina A.'

_publ_section_title
;
 Cu-catalyzed cycloaddition of aryl azides to 1-iodobuta-1,3-diynes: an
 experimental and quantum chemical study of unusual regiochemistry
;
_journal_issue 11
_journal_name_full 'New Journal of Chemistry'
_journal_page_first 4831
_journal_page_last 4845
_journal_paper_doi 10.1039/D3NJ03823H
_journal_volume 48
_journal_year 2024
_chemical_formula_moiety 'C17 H11 Cl I N3 O'
_chemical_formula_sum 'C17 H11 Cl I N3 O'
_chemical_formula_weight 435.64
_space_group_crystal_system triclinic
_space_group_IT_number 2
_space_group_name_Hall '-P 1'
_space_group_name_H-M_alt 'P -1'
_atom_sites_solution_hydrogens geom
_atom_sites_solution_primary dual
_audit_creation_date 2018-09-25
_audit_creation_method
;
Olex2 1.2
(compiled 2018.05.29 svn.r3508 for OlexSys, GUI svn.r5506)
;
_audit_update_record
;
2018-09-25 deposited with the CCDC.	2024-01-29 downloaded from the CCDC.
;
_cell_angle_alpha 82.0610(11)
_cell_angle_beta 79.0302(12)
_cell_angle_gamma 89.6967(13)
_cell_formula_units_Z 2
_cell_length_a 7.21715(13)
_cell_length_b 7.40565(11)
_cell_length_c 15.40204(16)
_cell_measurement_reflns_used 11325
_cell_measurement_temperature 100(2)
_cell_measurement_theta_max 71.4860
_cell_measurement_theta_min 2.9280
_cell_volume 800.23(2)
_computing_cell_refinement 'CrysAlisPro 1.171.39.35a (Rigaku OD, 2017)'
_computing_data_collection 'CrysAlisPro 1.171.39.35a (Rigaku OD, 2017)'
_computing_data_reduction 'CrysAlisPro 1.171.39.35a (Rigaku OD, 2017)'
_computing_molecular_graphics 'Olex2 (Dolomanov et al., 2009)'
_computing_publication_material 'Olex2 (Dolomanov et al., 2009)'
_computing_structure_refinement 'ShelXL (Sheldrick, 2015)'
_computing_structure_solution 'ShelXT (Sheldrick, 2015)'
_diffrn_ambient_environment N~2~
_diffrn_ambient_temperature 100(2)
_diffrn_detector 'CCD plate'
_diffrn_detector_type HyPix3000
_diffrn_measured_fraction_theta_full 1.000
_diffrn_measured_fraction_theta_max 1.000
_diffrn_measurement_details
;
List of Runs (angles in degrees, time in seconds):

  # Type    Start    End  Width  t~exp~   \w     \q     \k     \f   Frames
#--------------------------------------------------------------------------
  1  \w    -82.00 -49.00   0.50    0.20    --  -41.22 115.00  22.00   66
  2  \w   -105.00 -57.00   0.50    0.20    --  -41.22-170.00 149.00   96
  3  \w    -34.00   3.00   0.50    0.20    --  -41.22 115.00  22.00   74
  4  \w    -96.00 -71.00   0.50    0.20    --  -41.22 170.00 165.00   50
  5  \w     31.00  79.00   0.50    0.20    --   41.22-115.00 -67.00   96
  6  \w     51.00  76.00   0.50    0.20    --   41.22 170.00 165.00   50
  7  \w     60.00  95.00   0.50    0.20    --   41.22-170.00 149.00   70
  8  \w     70.00 100.00   0.50    0.20    --  101.00-115.00 -67.00   60
  9  \w    115.00 153.00   0.50    0.20    --  101.00 115.00  22.00   76
 10  \w     92.00 121.00   0.50    0.20    --  101.00-170.00 149.00   58
 11  \w    -44.00  20.00   0.50    0.20    --  -41.22  65.00-150.00  128
 12  \w     -3.00  29.00   0.50    0.20    --  -41.22  11.00  30.00   64
 13  \w    -64.00  -6.00   0.50    0.20    --  -41.22  11.00  30.00  116
 14  \w    -92.00 -64.00   0.50    0.20    --  -41.22 138.00  30.00   56
 15  \w    -50.00 -11.00   0.50    0.20    --  -41.22 138.00  30.00   78
 16  \w     42.00 102.00   0.50    0.20    --   41.22  32.00 -90.00  120
 17  \w     70.00 107.00   0.50    0.20    --   41.22  32.00  30.00   74
 18  \w     39.00 105.00   0.50    0.20    --   41.22  32.00 150.00  132
 19  \w     27.00  55.00   0.50    0.20    --   41.22-138.00-180.00   56
 20  \w     28.00  55.00   0.50    0.20    --   41.22 -43.00 -90.00   54
 21  \w     72.00  97.00   0.50    0.20    --   41.22  54.00  60.00   50
 22  \w     -3.00  22.00   0.50    0.20    --   41.22 -43.00 -90.00   50
 23  \w     79.00 104.00   0.50    0.20    --   41.22  54.00-180.00   50
 24  \w     35.00  61.00   0.50    0.20    --   41.22  54.00-180.00   52
 25  \w     36.00  61.00   0.50    0.20    --   41.22  32.00   0.00   50
 26  \w     24.00  60.00   0.50    0.20    --   41.22  54.00  60.00   72
 27  \w     98.00 155.00   0.50    0.20    --  101.00  25.00  30.00  114
 28  \w     63.00 123.00   0.50    0.20    --  101.00-133.00 -90.00  120
 29  \w     34.00 129.00   0.50    0.20    --  101.00 -93.00  90.00  190
 30  \w    112.00 152.00   0.50    0.20    --  101.00  33.00 -30.00   80
 31  \w     98.00 149.00   0.50    0.20    --  101.00  93.00  60.00  102
 32  \w     88.00 155.00   0.50    0.20    --  101.00  42.00 120.00  134
 33  \w     41.00 116.00   0.50    0.20    --  101.00 -50.00  90.00  150
 34  \w     45.00  86.00   0.50    0.20    --  101.00 -68.00  90.00   82
 35  \w     60.00  88.00   0.50    0.20    --  101.00-111.00  30.00   56
 36  \w     94.00 140.00   0.50    0.20    --  101.00  25.00 -60.00   92
 37  \w     65.00 110.00   0.50    0.20    --  101.00 -25.00-120.00   90
 38  \w     39.00 122.00   0.50    0.20    --  101.00 -77.00 -90.00  166
 39  \w     40.00  65.00   0.50    0.20    --  101.00 -59.00  60.00   50
 40  \w     36.00 111.00   0.50    0.20    --  101.00-111.00  60.00  150
 41  \w     35.00  62.00   0.50    0.20    --  101.00 -25.00-120.00   54
 42  \w     80.00 156.00   0.50    0.20    --  101.00 111.00   0.00  152
 43  \w     73.00 110.00   0.50    0.20    --  101.00 -25.00  60.00   74
 44  \w     92.00 150.00   0.50    0.20    --  101.00  33.00-120.00  116
 45  \w     85.00 112.00   0.50    0.20    --  101.00-111.00   0.00   54
 46  \w     94.00 124.00   0.50    0.20    --  101.00 -77.00 150.00   60
 47  \w     35.00  61.00   0.50    0.20    --  101.00 -17.00  90.00   52
 48  \w     68.00  99.00   0.50    0.20    --  101.00 -17.00  90.00   62
 49  \w     50.00  75.00   0.50    0.20    --  101.00 -77.00 150.00   50
 50  \w     39.00 114.00   0.50    0.20    --  101.00 -42.00 -30.00  150
 51  \w     39.00  69.00   0.50    0.20    --  101.00 -25.00  60.00   60
 52  \w     80.00 138.00   0.50    0.20    --  101.00  68.00  60.00  116
 53  \w     60.00 117.00   0.50    0.20    --  101.00 -50.00-120.00  114
 54  \w     93.00 133.00   0.50    0.20    --  101.00  93.00 -30.00   80
 55  \w     75.00 100.00   0.50    0.20    --  101.00 170.00 165.00   50
 56  \w     37.00  62.00   0.50    0.20    --   41.22  77.00-150.00   50
 57  \w    -37.00 -12.00   0.50    0.20    --    4.00 113.00 113.25   50
 58  \w    -30.00  -5.00   0.50    0.20    --   12.00 115.00 -96.36   50
 59  \w    -12.00  13.00   0.50    0.20    --   24.00 104.00 -17.58   50
 60  \w    -12.00  14.00   0.50    0.20    --   24.00 104.00  93.42   52
 61  \w     -3.00  22.00   0.50    0.20    --   28.00  97.00-132.96   50
 62  \w     -1.00  24.00   0.50    0.20    --   28.00  90.00 155.05   50
 63  \w     -4.00  21.00   0.50    0.20    --   28.00  97.00  21.88   50
 64  \w     15.00  40.00   0.50    0.20    --   40.00  80.00 -20.45   50
 65  \w     17.00  43.00   0.50    0.20    --   40.00  82.00 -79.22   52
 66  \w     14.00  43.00   0.50    0.20    --   40.00  82.00-152.18   58
 67  \w      1.00  27.00   0.50    0.20    --   41.22 -32.00 -30.00   52
 68  \w     21.00  47.00   0.50    0.20    --   41.22  77.00 150.00   52
 69  \w     18.00  43.00   0.50    0.20    --   44.00  82.00  37.38   50
 70  \w     18.00  43.00   0.50    0.20    --   44.00  82.00 178.36   50
 71  \w     19.00  44.00   0.50    0.20    --   44.00  81.00  75.08   50
 72  \w     19.00  44.00   0.50    0.20    --   44.00  80.00  11.94   50
 73  \w     24.00  52.00   0.50    0.20    --   48.00  77.00-105.33   56
 74  \w     27.00  53.00   0.50    0.20    --   52.00  76.00 108.30   52
 75  \w     28.00  54.00   0.50    0.20    --   52.00  77.00 -15.61   52
 76  \w     31.00  65.00   0.50    0.20    --   52.00  68.00 174.23   68
 77  \w     90.00 116.00   0.50    0.20    --   52.00  68.00 174.23   52
 78  \w     36.00  65.00   0.50    0.20    --   56.00  75.00 128.64   58
 79  \w     37.00  65.00   0.50    0.20    --   56.00  77.00 -78.43   56
 80  \w     72.00  98.00   0.50    0.20    --   56.00  77.00 -78.43   52
 81  \w     36.00  62.00   0.50    0.20    --   60.00  75.00 -56.19   52
 82  \w     48.00  79.00   0.50    0.20    --   60.00  65.00   2.37   62
 83  \w     37.00  83.00   0.50    0.20    --   60.00  75.00  32.68   92
 84  \w     84.00 110.00   0.50    0.20    --   60.00  75.00  32.68   52
 85  \w     36.00  62.00   0.50    0.20    --   60.00  75.00-161.96   52
 86  \w     92.00 122.00   0.50    0.20    --   60.00  75.00 -56.19   60
 87  \w     54.00  80.00   0.50    0.20    --   64.00  45.00 148.26   52
 88  \w     88.00 114.00   0.50    0.20    --   64.00  76.00-131.98   52
 89  \w     44.00  83.00   0.50    0.20    --   64.00  76.00-131.98   78
 90  \w     51.00  84.00   0.50    0.20    --   68.00  57.00-145.82   66
 91  \w     50.00  76.00   0.50    0.20    --   68.00  72.00  56.10   52
 92  \w     53.00  79.00   0.50    0.20    --   68.00  50.00 -36.61   52
 93  \w     52.00  87.00   0.50    0.20    --   72.00  70.00 -39.52   70
 94  \w     53.00  89.00   0.50    0.20    --   76.00  73.00  74.63   72
 95  \w     83.00 109.00   0.50    0.20    --  101.00  59.00 -90.00   52
 96  \w     78.00 113.00   0.50    0.20    --  101.00  77.00 -90.00   70
 97  \w     76.00 119.00   0.50    0.20    --  101.00  77.00   0.00   86
 98  \w     80.00 106.00   0.50    0.20    --  101.00  68.00 120.00   52
 99  \w     77.00 116.00   0.50    0.20    --  101.00  77.00 -30.00   78
100  \w     77.00 102.00   0.50    0.20    --  101.00  77.00-180.00   50
101  \w    128.00 154.00   0.50    0.20    --  101.00  77.00 150.00   52
102  \w    113.00 144.00   0.50    0.20    --  101.00  77.00 120.00   62
103  \w     77.00 103.00   0.50    0.20    --  101.00  77.00 150.00   52
104  \w     78.00 108.00   0.50    0.20    --  101.00  77.00 120.00   60
105  \w     80.00 138.00   0.50    0.20    --  101.00  68.00-180.00  116
106  \w    128.00 157.00   0.50    0.20    --  101.00  77.00-120.00   58
107  \w    110.00 136.00   0.50    0.20    --  101.00  68.00-120.00   52
108  \w     84.00 110.00   0.50    0.20    --  101.00  59.00-150.00   52
109  \w    125.00 151.00   0.50    0.20    --  101.00  59.00-150.00   52
110  \w     80.00 106.00   0.50    0.20    --  101.00  68.00 -30.00   52
111  \w     80.00 152.00   0.50    0.20    --  101.00  68.00 150.00  144
112  \w     81.00 107.00   0.50    0.20    --  101.00  68.00-120.00   52
113  \w     78.00 104.00   0.50    0.20    --  101.00  77.00  90.00   52
114  \w    120.00 146.00   0.50    0.20    --  101.00  77.00  90.00   52
115  \w     76.00 112.00   0.50    0.20    --  101.00  77.00 -60.00   72
116  \w    121.00 146.00   0.50    0.20    --  101.00  77.00  60.00   50
117  \w     77.00 103.00   0.50    0.20    --  101.00  77.00  60.00   52
118  \w    125.00 151.00   0.50    0.20    --  101.00  59.00 -90.00   52
119  \w     78.00 109.00   0.50    0.20    --  101.00  77.00-120.00   62
120  \w    117.00 149.00   0.50    0.20    --  101.00  77.00  30.00   64
121  \w     76.00 102.00   0.50    0.20    --  101.00  77.00  30.00   52
122  \w    132.00 157.00   0.50    0.20    --  101.00  59.00  90.00   50
123  \w     84.00 110.00   0.50    0.20    --  101.00  59.00  90.00   52
124  \w     79.00 105.00   0.50    0.20    --  101.00 -33.00 120.00   52
125  \w     69.00  95.00   0.50    0.20    --  101.00 -33.00-180.00   52
126  \w     83.00 109.00   0.50    0.20    --  101.00  59.00   0.00   52
127  \w     76.00 102.00   0.50    0.20    --  101.00  77.00-150.00   52
128  \w    126.00 153.00   0.50    0.20    --  101.00  77.00 -90.00   54
129  \w    129.00 156.00   0.50    0.20    --  101.00  77.00-180.00   54
;
_diffrn_measurement_device 'four-circle diffractometer'
_diffrn_measurement_device_type 'SuperNova, Single source at offset/far, HyPix3000'
_diffrn_measurement_method '\w scans'
_diffrn_orient_matrix_type 'CrysAlisPro convention (1999,Acta A55,543-557)'
_diffrn_orient_matrix_UB_11 0.0370870000
_diffrn_orient_matrix_UB_12 0.1129185000
_diffrn_orient_matrix_UB_13 -0.0936408000
_diffrn_orient_matrix_UB_21 -0.1022013000
_diffrn_orient_matrix_UB_22 0.1622858000
_diffrn_orient_matrix_UB_23 0.0391368000
_diffrn_orient_matrix_UB_31 0.1883559000
_diffrn_orient_matrix_UB_32 0.0710588000
_diffrn_orient_matrix_UB_33 0.0169343000
_diffrn_radiation_monochromator mirror
_diffrn_radiation_probe x-ray
_diffrn_radiation_type CuK\a
_diffrn_radiation_wavelength 1.54184
_diffrn_reflns_av_R_equivalents 0.0742
_diffrn_reflns_av_unetI/netI 0.0412
_diffrn_reflns_Laue_measured_fraction_full 1.000
_diffrn_reflns_Laue_measured_fraction_max 1.000
_diffrn_reflns_limit_h_max 8
_diffrn_reflns_limit_h_min -8
_diffrn_reflns_limit_k_max 9
_diffrn_reflns_limit_k_min -9
_diffrn_reflns_limit_l_max 18
_diffrn_reflns_limit_l_min -18
_diffrn_reflns_number 13674
_diffrn_reflns_point_group_measured_fraction_full 1.000
_diffrn_reflns_point_group_measured_fraction_max 1.000
_diffrn_reflns_theta_full 67.684
_diffrn_reflns_theta_max 69.902
_diffrn_reflns_theta_min 2.951
_diffrn_source 'micro-focus sealed X-ray tube'
_diffrn_source_type 'SuperNova (Cu) X-ray Source'
_exptl_absorpt_coefficient_mu 17.320
_exptl_absorpt_correction_T_max 1.00000
_exptl_absorpt_correction_T_min 0.39726
_exptl_absorpt_correction_type multi-scan
_exptl_absorpt_process_details
;
CrysAlisPro 1.171.39.35a (Rigaku Oxford Diffraction, 2017)
Empirical absorption correction using spherical harmonics,
 implemented in SCALE3 ABSPACK scaling algorithm.
;
_exptl_crystal_colour yellow
_exptl_crystal_colour_primary yellow
_exptl_crystal_density_diffrn 1.808
_exptl_crystal_description prism
_exptl_crystal_F_000 424
_exptl_crystal_size_max 0.39
_exptl_crystal_size_mid 0.26
_exptl_crystal_size_min 0.22
_refine_diff_density_max 1.681
_refine_diff_density_min -1.615
_refine_diff_density_rms 0.167
_refine_ls_extinction_method none
_refine_ls_goodness_of_fit_ref 1.050
_refine_ls_hydrogen_treatment constr
_refine_ls_matrix_type full
_refine_ls_number_parameters 209
_refine_ls_number_reflns 3015
_refine_ls_number_restraints 0
_refine_ls_restrained_S_all 1.050
_refine_ls_R_factor_all 0.0358
_refine_ls_R_factor_gt 0.0355
_refine_ls_shift/su_max 0.002
_refine_ls_shift/su_mean 0.000
_refine_ls_structure_factor_coef Fsqd
_refine_ls_weighting_details 'w=1/[\s^2^(Fo^2^)+(0.0666P)^2^+0.6126P] where P=(Fo^2^+2Fc^2^)/3'
_refine_ls_weighting_scheme calc
_refine_ls_wR_factor_gt 0.0907
_refine_ls_wR_factor_ref 0.0911
_reflns_Friedel_coverage 0.000
_reflns_number_gt 2980
_reflns_number_total 3015
_reflns_threshold_expression 'I > 2\s(I)'
_cod_data_source_file d3nj03823h3.cif
_cod_data_source_block pav-304
_cod_depositor_comments 'Adding full bibliography for 7062994--7063002.cif.'
_cod_database_code 7062994
_shelx_shelxl_version_number 2014/7
_chemical_oxdiff_formula 'C17 N3 O Cl I'
_shelx_space_group_comment
;
The symmetry employed for this shelxl refinement is uniquely defined
by the following loop, which should always be used as a source of
symmetry information in preference to the above space-group names.
They are only intended as comments.
;
_reflns_odcompleteness_completeness 99.81
_reflns_odcompleteness_iscentric 1
_reflns_odcompleteness_theta 71.55
_olex2_refinement_description
;
1. Fixed Uiso
 At 1.2 times of:
  All C(H) groups
 At 1.5 times of:
  All C(H,H,H) groups
2.a Aromatic/amide H refined with riding coordinates:
 C10(H10), C18(H18), C14(H14), C23(H23), C13(H13), C17(H17), C22(H22), C9(H9)
2.b Idealised Me refined as rotating group:
 C21(H21A,H21B,H21C)
;
_olex2_submission_special_instructions 'No special instructions were received'
_oxdiff_exptl_absorpt_empirical_details
;
Empirical correction (ABSPACK) includes:
- Absorption correction using spherical harmonics
- Frame scaling
;
_oxdiff_exptl_absorpt_empirical_full_max 1.982
_oxdiff_exptl_absorpt_empirical_full_min 0.633

loop_
_space_group_symop_operation_xyz
'x, y, z'
'-x, -y, -z'

loop_
_atom_site_label
_atom_site_type_symbol
_atom_site_fract_x
_atom_site_fract_y
_atom_site_fract_z
_atom_site_U_iso_or_equiv
_atom_site_adp_type
_atom_site_occupancy
_atom_site_site_symmetry_order
_atom_site_calc_flag
_atom_site_refinement_flags_posn
_atom_site_refinement_flags_adp
_atom_site_refinement_flags_occupancy
_atom_site_disorder_assembly
_atom_site_disorder_group
I15 I 0.19327(3) 0.99038(2) 0.26542(2) 0.01217(11) Uani 1 1 d . . . . .
Cl12 Cl 1.35978(13) 0.83067(12) -0.11503(6) 0.0225(2) Uani 1 1 d . . . . .
O20 O -0.6294(4) 0.7816(4) 0.54904(18) 0.0186(6) Uani 1 1 d . . . . .
N2 N 0.0483(5) 0.4279(4) 0.3131(2) 0.0157(7) Uani 1 1 d . . . . .
N3 N 0.2053(5) 0.4184(4) 0.2555(2) 0.0154(7) Uani 1 1 d . . . . .
N1 N 0.0259(5) 0.6062(4) 0.32543(19) 0.0128(6) Uani 1 1 d . . . . .
C5 C 0.1712(5) 0.7097(5) 0.2748(2) 0.0128(7) Uani 1 1 d . . . . .
C8 C 0.7869(6) 0.7045(5) 0.0594(2) 0.0135(7) Uani 1 1 d . . . . .
C4 C 0.2862(6) 0.5898(5) 0.2304(2) 0.0126(7) Uani 1 1 d . . . . .
C6 C 0.4601(6) 0.6272(5) 0.1679(2) 0.0132(7) Uani 1 1 d . . . . .
C16 C -0.1389(5) 0.6589(5) 0.3836(2) 0.0123(7) Uani 1 1 d . . . . .
C10 C 0.9984(6) 0.7074(5) -0.0825(2) 0.0158(7) Uani 1 1 d . . . . .
H10 H 1.0229 0.6837 -0.1427 0.019 Uiso 1 1 calc R . . . .
C19 C -0.4614(6) 0.7448(5) 0.4979(2) 0.0144(8) Uani 1 1 d . . . . .
C18 C -0.2856(6) 0.7608(5) 0.5215(2) 0.0171(8) Uani 1 1 d . . . . .
H18 H -0.2766 0.8020 0.5763 0.021 Uiso 1 1 calc R . . . .
C14 C 0.9320(5) 0.7760(5) 0.0934(2) 0.0137(7) Uani 1 1 d . . . . .
H14 H 0.9092 0.7994 0.1536 0.016 Uiso 1 1 calc R . . . .
C7 C 0.6055(6) 0.6637(5) 0.1169(2) 0.0142(7) Uani 1 1 d . . . . .
C23 C -0.3139(6) 0.6454(5) 0.3596(2) 0.0150(7) Uani 1 1 d . . . . .
H23 H -0.3231 0.6074 0.3041 0.018 Uiso 1 1 calc R . . . .
C13 C 1.1093(5) 0.8135(5) 0.0404(2) 0.0138(7) Uani 1 1 d . . . . .
H13 H 1.2084 0.8618 0.0636 0.017 Uiso 1 1 calc R . . . .
C17 C -0.1230(5) 0.7161(5) 0.4642(2) 0.0164(7) Uani 1 1 d . . . . .
H17 H -0.0027 0.7247 0.4801 0.020 Uiso 1 1 calc R . . . .
C22 C -0.4729(6) 0.6876(5) 0.4166(3) 0.0155(8) Uani 1 1 d . . . . .
H22 H -0.5927 0.6776 0.4005 0.019 Uiso 1 1 calc R . . . .
C11 C 1.1384(6) 0.7787(5) -0.0471(3) 0.0156(8) Uani 1 1 d . . . . .
C21 C -0.6270(6) 0.8241(5) 0.6367(2) 0.0202(8) Uani 1 1 d . . . . .
H21A H -0.5584 0.9400 0.6321 0.030 Uiso 1 1 calc GR . . . .
H21B H -0.5641 0.7270 0.6694 0.030 Uiso 1 1 calc GR . . . .
H21C H -0.7568 0.8345 0.6687 0.030 Uiso 1 1 calc GR . . . .
C9 C 0.8207(6) 0.6704(5) -0.0295(2) 0.0147(7) Uani 1 1 d . . . . .
H9 H 0.7225 0.6222 -0.0533 0.018 Uiso 1 1 calc R . . . .

loop_
_atom_site_aniso_label
_atom_site_aniso_U_11
_atom_site_aniso_U_22
_atom_site_aniso_U_33
_atom_site_aniso_U_23
_atom_site_aniso_U_13
_atom_site_aniso_U_12
I15 0.01724(17) 0.00761(16) 0.01186(15) -0.00445(9) -0.00104(10) -0.00169(9)
Cl12 0.0203(5) 0.0205(5) 0.0235(5) -0.0056(3) 0.0058(4) 0.0004(4)
O20 0.0190(14) 0.0163(13) 0.0199(13) -0.0051(10) -0.0008(11) -0.0004(11)
N2 0.0222(18) 0.0099(15) 0.0150(16) -0.0043(12) -0.0016(13) -0.0032(13)
N3 0.0215(18) 0.0115(16) 0.0138(15) -0.0057(12) -0.0024(13) -0.0017(12)
N1 0.0179(16) 0.0101(14) 0.0114(13) -0.0048(10) -0.0026(12) -0.0014(11)
C5 0.0200(19) 0.0086(16) 0.0112(15) -0.0027(12) -0.0053(14) -0.0032(13)
C8 0.018(2) 0.0084(16) 0.0139(17) -0.0040(13) -0.0013(14) 0.0029(14)
C4 0.020(2) 0.0096(17) 0.0098(16) -0.0041(13) -0.0049(14) -0.0003(14)
C6 0.017(2) 0.0125(17) 0.0122(16) -0.0062(13) -0.0054(15) 0.0015(14)
C16 0.0155(18) 0.0099(15) 0.0100(15) -0.0014(12) 0.0013(13) -0.0020(13)
C10 0.026(2) 0.0110(17) 0.0098(16) -0.0034(12) -0.0017(14) 0.0036(15)
C19 0.019(2) 0.0075(16) 0.0142(17) 0.0009(13) 0.0008(15) 0.0009(14)
C18 0.024(2) 0.0156(18) 0.0111(16) -0.0042(13) -0.0011(15) -0.0025(15)
C14 0.022(2) 0.0088(17) 0.0109(16) -0.0036(12) -0.0037(14) 0.0007(14)
C7 0.020(2) 0.0108(17) 0.0141(17) -0.0057(13) -0.0065(15) 0.0006(14)
C23 0.024(2) 0.0099(16) 0.0125(16) -0.0025(13) -0.0062(15) -0.0032(14)
C13 0.0159(19) 0.0113(17) 0.0167(17) -0.0042(13) -0.0073(14) 0.0004(14)
C17 0.0172(19) 0.0196(18) 0.0130(16) -0.0053(13) -0.0020(14) -0.0025(14)
C22 0.020(2) 0.0096(17) 0.0177(18) 0.0002(13) -0.0065(15) -0.0027(14)
C11 0.018(2) 0.0092(17) 0.0166(18) -0.0012(13) 0.0030(15) 0.0045(14)
C21 0.024(2) 0.0168(19) 0.0172(18) -0.0057(14) 0.0047(15) -0.0024(15)
C9 0.023(2) 0.0097(16) 0.0141(17) -0.0047(13) -0.0076(15) 0.0011(14)

loop_
_atom_type_symbol
_atom_type_description
_atom_type_scat_dispersion_real
_atom_type_scat_dispersion_imag
_atom_type_scat_source
C C 0.0181 0.0091 'International Tables Vol C Tables 4.2.6.8 and 6.1.1.4'
H H 0.0000 0.0000 'International Tables Vol C Tables 4.2.6.8 and 6.1.1.4'
Cl Cl 0.3639 0.7018 'International Tables Vol C Tables 4.2.6.8 and 6.1.1.4'
I I -0.3257 6.8362 'International Tables Vol C Tables 4.2.6.8 and 6.1.1.4'
N N 0.0311 0.0180 'International Tables Vol C Tables 4.2.6.8 and 6.1.1.4'
O O 0.0492 0.0322 'International Tables Vol C Tables 4.2.6.8 and 6.1.1.4'

loop_
_geom_angle_atom_site_label_1
_geom_angle_atom_site_label_2
_geom_angle_atom_site_label_3
_geom_angle
_geom_angle_site_symmetry_1
_geom_angle_site_symmetry_3
_geom_angle_publ_flag
C19 O20 C21 117.6(3) . . ?
N3 N2 N1 107.3(3) . . ?
N2 N3 C4 109.1(3) . . ?
N2 N1 C16 119.8(3) . . ?
C5 N1 N2 110.3(3) . . ?
C5 N1 C16 129.8(3) . . ?
N1 C5 I15 124.7(3) . . ?
N1 C5 C4 105.1(3) . . ?
C4 C5 I15 130.0(3) . . ?
C14 C8 C7 119.3(3) . . ?
C14 C8 C9 119.6(4) . . ?
C9 C8 C7 121.1(4) . . ?
N3 C4 C6 123.4(3) . . ?
C5 C4 N3 108.1(3) . . ?
C5 C4 C6 128.5(3) . . ?
C7 C6 C4 177.8(4) . . ?
C23 C16 N1 119.0(3) . . ?
C23 C16 C17 121.0(3) . . ?
C17 C16 N1 120.0(3) . . ?
C11 C10 H10 120.3 . . ?
C11 C10 C9 119.3(3) . . ?
C9 C10 H10 120.3 . . ?
O20 C19 C18 124.8(4) . . ?
O20 C19 C22 115.4(4) . . ?
C22 C19 C18 119.7(4) . . ?
C19 C18 H18 120.1 . . ?
C19 C18 C17 119.7(3) . . ?
C17 C18 H18 120.1 . . ?
C8 C14 H14 119.6 . . ?
C13 C14 C8 120.7(3) . . ?
C13 C14 H14 119.6 . . ?
C6 C7 C8 176.7(4) . . ?
C16 C23 H23 120.3 . . ?
C22 C23 C16 119.4(3) . . ?
C22 C23 H23 120.3 . . ?
C14 C13 H13 120.8 . . ?
C11 C13 C14 118.4(4) . . ?
C11 C13 H13 120.8 . . ?
C16 C17 C18 119.2(4) . . ?
C16 C17 H17 120.4 . . ?
C18 C17 H17 120.4 . . ?
C19 C22 H22 119.5 . . ?
C23 C22 C19 120.9(4) . . ?
C23 C22 H22 119.5 . . ?
C10 C11 Cl12 119.1(3) . . ?
C10 C11 C13 122.2(4) . . ?
C13 C11 Cl12 118.6(3) . . ?
O20 C21 H21A 109.5 . . ?
O20 C21 H21B 109.5 . . ?
O20 C21 H21C 109.5 . . ?
H21A C21 H21B 109.5 . . ?
H21A C21 H21C 109.5 . . ?
H21B C21 H21C 109.5 . . ?
C8 C9 H9 120.1 . . ?
C10 C9 C8 119.7(4) . . ?
C10 C9 H9 120.1 . . ?

loop_
_geom_bond_atom_site_label_1
_geom_bond_atom_site_label_2
_geom_bond_distance
_geom_bond_site_symmetry_2
_geom_bond_publ_flag
I15 C5 2.068(3) . ?
Cl12 C11 1.748(4) . ?
O20 C19 1.363(5) . ?
O20 C21 1.432(5) . ?
N2 N3 1.308(5) . ?
N2 N1 1.364(4) . ?
N3 C4 1.374(5) . ?
N1 C5 1.352(5) . ?
N1 C16 1.434(5) . ?
C5 C4 1.374(5) . ?
C8 C14 1.394(5) . ?
C8 C7 1.442(6) . ?
C8 C9 1.401(5) . ?
C4 C6 1.432(6) . ?
C6 C7 1.193(6) . ?
C16 C23 1.389(5) . ?
C16 C17 1.391(5) . ?
C10 H10 0.9500 . ?
C10 C11 1.376(6) . ?
C10 C9 1.390(6) . ?
C19 C18 1.395(6) . ?
C19 C22 1.394(5) . ?
C18 H18 0.9500 . ?
C18 C17 1.396(5) . ?
C14 H14 0.9500 . ?
C14 C13 1.388(6) . ?
C23 H23 0.9500 . ?
C23 C22 1.369(6) . ?
C13 H13 0.9500 . ?
C13 C11 1.383(5) . ?
C17 H17 0.9500 . ?
C22 H22 0.9500 . ?
C21 H21A 0.9800 . ?
C21 H21B 0.9800 . ?
C21 H21C 0.9800 . ?
C9 H9 0.9500 . ?
